data_1503049
loop_
_publ_author_name
'Yan, Wuming'
'Wang, Qiaoyi'
'Chen, Yunfeng'
'Petersen, Jeffrey L.'
'Shi, Xiaodong'

_publ_section_title
;
 Iron-catalyzed C-O bond activation for the synthesis of
 propargyl-1,2,3-triazoles and 1,1-bis-triazoles.
;
_journal_issue 15
_journal_name_full 'Organic letters'
_journal_page_first 3308
_journal_page_last 3311
_journal_paper_doi 10.1021/ol101082v
_journal_volume 12
_journal_year 2010
_chemical_formula_sum 'C22 H24 N6 O3'
_chemical_formula_weight 420.47
_chemical_name_systematic
; 
 ? 
;
_space_group_IT_number 4
_symmetry_cell_setting monoclinic
_symmetry_space_group_name_Hall 'P 2yb'
_symmetry_space_group_name_H-M 'P 1 21 1'
_atom_sites_solution_hydrogens geom
_atom_sites_solution_primary direct
_atom_sites_solution_secondary difmap
_audit_creation_method SHELXL-97
_cell_angle_alpha 90.00
_cell_angle_beta 96.776(2)
_cell_angle_gamma 90.00
_cell_formula_units_Z 4
_cell_length_a 8.0218(8)
_cell_length_b 14.6605(14)
_cell_length_c 18.8312(18)
_cell_measurement_reflns_used 3998
_cell_measurement_temperature 293(2)
_cell_measurement_theta_max 24.72
_cell_measurement_theta_min 2.58
_cell_volume 2199.1(4)
_computing_structure_refinement 'SHELXL-97 (Sheldrick, 1997)'
_computing_structure_solution 'SHELXS-97 (Sheldrick, 1990)'
_diffrn_ambient_temperature 293(2)
_diffrn_measured_fraction_theta_full 0.991
_diffrn_measured_fraction_theta_max 0.991
_diffrn_radiation_monochromator graphite
_diffrn_radiation_source 'fine-focus sealed tube'
_diffrn_radiation_type MoK\a
_diffrn_radiation_wavelength 0.71073
_diffrn_reflns_av_R_equivalents 0.0578
_diffrn_reflns_av_sigmaI/netI 0.1207
_diffrn_reflns_limit_h_max 10
_diffrn_reflns_limit_h_min -9
_diffrn_reflns_limit_k_max 18
_diffrn_reflns_limit_k_min -19
_diffrn_reflns_limit_l_max 24
_diffrn_reflns_limit_l_min -24
_diffrn_reflns_number 15997
_diffrn_reflns_theta_full 27.55
_diffrn_reflns_theta_max 27.55
_diffrn_reflns_theta_min 2.18
_diffrn_standards_decay_% none
_exptl_absorpt_coefficient_mu 0.088
_exptl_absorpt_correction_T_max 0.9974
_exptl_absorpt_correction_T_min 0.9741
_exptl_absorpt_correction_type semi-empirical
_exptl_absorpt_process_details SADABS
_exptl_crystal_colour colorless
_exptl_crystal_density_diffrn 1.270
_exptl_crystal_density_method 'not measured'
_exptl_crystal_description irregular
_exptl_crystal_F_000 888
_exptl_crystal_size_max 0.30
_exptl_crystal_size_mid 0.26
_exptl_crystal_size_min 0.03
_refine_diff_density_max 0.304
_refine_diff_density_min -0.230
_refine_diff_density_rms 0.049
_refine_ls_abs_structure_details 'Flack H D (1983), Acta Cryst. A39, 876-881'
_refine_ls_abs_structure_Flack 0.5(16)
_refine_ls_extinction_method none
_refine_ls_goodness_of_fit_ref 0.956
_refine_ls_hydrogen_treatment riding
_refine_ls_matrix_type full
_refine_ls_number_parameters 567
_refine_ls_number_reflns 9836
_refine_ls_number_restraints 1
_refine_ls_restrained_S_all 0.956
_refine_ls_R_factor_all 0.1346
_refine_ls_R_factor_gt 0.0628
_refine_ls_shift/su_max 0.001
_refine_ls_shift/su_mean 0.000
_refine_ls_structure_factor_coef Fsqd
_refine_ls_weighting_details 'calc w=1/[\s^2^(Fo^2^)+(0.0612P)^2^+0.0000P] where P=(Fo^2^+2Fc^2^)/3'
_refine_ls_weighting_scheme calc
_refine_ls_wR_factor_gt 0.1339
_refine_ls_wR_factor_ref 0.1678
_reflns_number_gt 5216
_reflns_number_total 9836
_reflns_threshold_expression >2sigma(I)
_cod_data_source_file ol101082v_si_002.cif
_cod_data_source_block xs13ccd
_cod_original_sg_symbol_H-M P21
_cod_database_code 1503049

loop_
_symmetry_equiv_pos_as_xyz
'x, y, z'
'-x, y+1/2, -z'

loop_
_atom_site_label
_atom_site_type_symbol
_atom_site_fract_x
_atom_site_fract_y
_atom_site_fract_z
_atom_site_U_iso_or_equiv
_atom_site_adp_type
_atom_site_occupancy
_atom_site_symmetry_multiplicity
_atom_site_calc_flag
_atom_site_refinement_flags
O1 O 0.4741(4) -0.0037(3) 0.03744(16) 0.0850(10) Uani 1 1 d .
O2 O 0.4697(5) 0.1434(3) 0.0666(2) 0.1092(13) Uani 1 1 d .
O3 O 0.9256(3) 0.04134(18) 0.46485(14) 0.0549(7) Uani 1 1 d .
O4 O -0.0505(5) 0.8562(3) 0.01865(18) 0.1030(12) Uani 1 1 d .
O5 O -0.0600(6) 0.7068(4) 0.0231(2) 0.1194(15) Uani 1 1 d .
O6 O 0.4183(3) 0.73920(18) 0.43640(14) 0.0567(7) Uani 1 1 d .
N1 N 0.8076(3) 0.12212(18) 0.32433(15) 0.0393(7) Uani 1 1 d .
N2 N 0.6880(3) 0.1883(2) 0.31649(18) 0.0495(8) Uani 1 1 d .
N3 N 0.7600(3) 0.2675(2) 0.31221(18) 0.0514(8) Uani 1 1 d .
N4 N 0.6699(4) -0.0978(2) 0.24577(18) 0.0582(9) Uani 1 1 d .
N5 N 0.5751(4) -0.1116(2) 0.18530(18) 0.0610(9) Uani 1 1 d .
N6 N 0.5130(4) -0.0299(2) 0.16322(16) 0.0526(8) Uani 1 1 d .
N7 N 0.2959(3) 0.67294(19) 0.29053(16) 0.0422(7) Uani 1 1 d .
N8 N 0.1719(3) 0.6092(2) 0.28157(19) 0.0546(8) Uani 1 1 d .
N9 N 0.2393(4) 0.5283(2) 0.2757(2) 0.0607(9) Uani 1 1 d .
N10 N 0.1686(4) 0.9051(2) 0.23408(19) 0.0611(9) Uani 1 1 d .
N11 N 0.0691(5) 0.9307(3) 0.1772(2) 0.0696(10) Uani 1 1 d .
N12 N 0.0025(4) 0.8541(3) 0.14582(17) 0.0609(9) Uani 1 1 d .
C1 C 0.9633(4) 0.1601(2) 0.32447(18) 0.0401(8) Uani 1 1 d .
C2 C 1.1245(4) 0.1243(3) 0.3310(2) 0.0540(10) Uani 1 1 d .
H2 H 1.1445 0.0619 0.3349 0.065 Uiso 1 1 calc R
C3 C 1.2519(4) 0.1861(3) 0.3314(2) 0.0599(11) Uani 1 1 d .
H3 H 1.3620 0.1650 0.3362 0.072 Uiso 1 1 calc R
C4 C 1.2229(5) 0.2799(3) 0.3249(2) 0.0593(11) Uani 1 1 d .
H4 H 1.3141 0.3192 0.3257 0.071 Uiso 1 1 calc R
C5 C 1.0630(5) 0.3158(3) 0.3173(2) 0.0534(10) Uani 1 1 d .
H5 H 1.0437 0.3782 0.3124 0.064 Uiso 1 1 calc R
C6 C 0.9316(4) 0.2532(2) 0.31736(18) 0.0418(8) Uani 1 1 d .
C7 C 0.7623(4) 0.0263(2) 0.33127(18) 0.0394(8) Uani 1 1 d .
H7 H 0.8673 -0.0084 0.3389 0.047 Uiso 1 1 calc R
C8 C 0.6710(4) 0.0109(2) 0.39616(19) 0.0418(8) Uani 1 1 d .
C9 C 0.5016(4) -0.0125(2) 0.3919(2) 0.0465(9) Uani 1 1 d .
H9 H 0.4404 -0.0192 0.3471 0.056 Uiso 1 1 calc R
C10 C 0.4231(5) -0.0258(3) 0.4514(2) 0.0572(10) Uani 1 1 d .
H10 H 0.3092 -0.0396 0.4471 0.069 Uiso 1 1 calc R
C11 C 0.5135(5) -0.0186(3) 0.5179(2) 0.0630(11) Uani 1 1 d .
H11 H 0.4608 -0.0287 0.5586 0.076 Uiso 1 1 calc R
C12 C 0.6814(5) 0.0033(3) 0.5246(2) 0.0582(10) Uani 1 1 d .
H12 H 0.7417 0.0078 0.5698 0.070 Uiso 1 1 calc R
C13 C 0.7608(4) 0.0186(2) 0.4643(2) 0.0458(9) Uani 1 1 d .
C14 C 1.0264(5) 0.0483(3) 0.5327(2) 0.0673(13) Uani 1 1 d .
H14A H 0.9786 0.0930 0.5616 0.101 Uiso 1 1 calc R
H14B H 1.1382 0.0664 0.5255 0.101 Uiso 1 1 calc R
H14C H 1.0299 -0.0097 0.5564 0.101 Uiso 1 1 calc R
C15 C 0.6674(4) -0.0076(2) 0.26245(19) 0.0425(8) Uani 1 1 d .
C16 C 0.5657(4) 0.0362(3) 0.2102(2) 0.0490(9) Uani 1 1 d .
H16 H 0.5387 0.0979 0.2076 0.059 Uiso 1 1 calc R
C17 C 0.3944(5) -0.0251(4) 0.0993(2) 0.0684(12) Uani 1 1 d .
H17A H 0.3371 -0.0833 0.0921 0.082 Uiso 1 1 calc R
H17B H 0.3107 0.0210 0.1056 0.082 Uiso 1 1 calc R
C18 C 0.4927(6) 0.0849(5) 0.0225(3) 0.0828(14) Uani 1 1 d .
C19 C 0.5350(7) 0.1031(5) -0.0514(3) 0.0953(17) Uani 1 1 d .
C20 C 0.6854(9) 0.0464(6) -0.0663(4) 0.161(3) Uani 1 1 d .
H20A H 0.7208 0.0647 -0.1111 0.242 Uiso 1 1 calc R
H20B H 0.6549 -0.0170 -0.0685 0.242 Uiso 1 1 calc R
H20C H 0.7756 0.0556 -0.0287 0.242 Uiso 1 1 calc R
C21 C 0.3737(8) 0.0785(6) -0.1015(3) 0.145(3) Uani 1 1 d .
H21A H 0.3765 0.1077 -0.1470 0.217 Uiso 1 1 calc R
H21B H 0.2769 0.0990 -0.0805 0.217 Uiso 1 1 calc R
H21C H 0.3677 0.0136 -0.1081 0.217 Uiso 1 1 calc R
C22 C 0.5723(9) 0.2031(6) -0.0595(4) 0.148(3) Uani 1 1 d .
H22A H 0.6742 0.2183 -0.0299 0.222 Uiso 1 1 calc R
H22B H 0.4814 0.2386 -0.0453 0.222 Uiso 1 1 calc R
H22C H 0.5850 0.2159 -0.1086 0.222 Uiso 1 1 calc R
C23 C 0.4477(4) 0.6318(2) 0.29105(19) 0.0419(8) Uani 1 1 d .
C24 C 0.4105(4) 0.5400(2) 0.2814(2) 0.0454(9) Uani 1 1 d .
C25 C 0.5400(5) 0.4756(3) 0.2800(2) 0.0625(11) Uani 1 1 d .
H25 H 0.5172 0.4136 0.2742 0.075 Uiso 1 1 calc R
C26 C 0.7003(5) 0.5079(3) 0.2876(2) 0.0660(12) Uani 1 1 d .
H26 H 0.7886 0.4671 0.2860 0.079 Uiso 1 1 calc R
C27 C 0.7361(4) 0.6009(3) 0.2976(2) 0.0626(12) Uani 1 1 d .
H27 H 0.8476 0.6197 0.3034 0.075 Uiso 1 1 calc R
C28 C 0.6112(4) 0.6657(3) 0.2992(2) 0.0528(10) Uani 1 1 d .
H28 H 0.6346 0.7275 0.3052 0.063 Uiso 1 1 calc R
C29 C 0.2556(4) 0.7687(2) 0.30413(18) 0.0391(8) Uani 1 1 d .
H29 H 0.3625 0.8011 0.3148 0.047 Uiso 1 1 calc R
C30 C 0.1637(4) 0.7766(2) 0.36977(18) 0.0384(8) Uani 1 1 d .
C31 C 0.2529(4) 0.7612(2) 0.43692(19) 0.0450(8) Uani 1 1 d .
C32 C 0.1742(5) 0.7695(3) 0.4980(2) 0.0558(10) Uani 1 1 d .
H32 H 0.2336 0.7601 0.5429 0.067 Uiso 1 1 calc R
C33 C 0.0048(5) 0.7922(3) 0.4915(2) 0.0602(11) Uani 1 1 d .
H33 H -0.0486 0.7977 0.5325 0.072 Uiso 1 1 calc R
C34 C -0.0849(5) 0.8066(3) 0.4262(2) 0.0525(10) Uani 1 1 d .
H34 H -0.1984 0.8210 0.4227 0.063 Uiso 1 1 calc R
C35 C -0.0052(4) 0.7995(2) 0.3655(2) 0.0460(9) Uani 1 1 d .
H35 H -0.0654 0.8101 0.3210 0.055 Uiso 1 1 calc R
C36 C 0.5178(5) 0.7257(3) 0.5040(2) 0.0659(12) Uani 1 1 d .
H36A H 0.5232 0.7816 0.5308 0.099 Uiso 1 1 calc R
H36B H 0.6291 0.7074 0.4963 0.099 Uiso 1 1 calc R
H36C H 0.4676 0.6791 0.5303 0.099 Uiso 1 1 calc R
C37 C 0.1636(4) 0.8126(3) 0.2393(2) 0.0449(9) Uani 1 1 d .
C38 C 0.0571(5) 0.7808(3) 0.1839(2) 0.0565(10) Uani 1 1 d .
H38 H 0.0278 0.7203 0.1743 0.068 Uiso 1 1 calc R
C39 C -0.1222(6) 0.8632(5) 0.0841(2) 0.0878(16) Uani 1 1 d .
H39A H -0.2064 0.8160 0.0856 0.105 Uiso 1 1 calc R
H39B H -0.1775 0.9218 0.0860 0.105 Uiso 1 1 calc R
C40 C -0.0396(7) 0.7740(6) -0.0103(3) 0.0951(17) Uani 1 1 d .
C41 C -0.0118(8) 0.7757(5) -0.0882(3) 0.1041(18) Uani 1 1 d .
C42 C -0.1835(10) 0.8040(7) -0.1295(3) 0.178(4) Uani 1 1 d .
H42A H -0.2689 0.7624 -0.1183 0.267 Uiso 1 1 calc R
H42B H -0.1760 0.8024 -0.1800 0.267 Uiso 1 1 calc R
H42C H -0.2114 0.8646 -0.1158 0.267 Uiso 1 1 calc R
C43 C 0.1203(12) 0.8435(7) -0.1001(4) 0.194(5) Uani 1 1 d .
H43A H 0.0835 0.9034 -0.0884 0.291 Uiso 1 1 calc R
H43B H 0.1404 0.8420 -0.1493 0.291 Uiso 1 1 calc R
H43C H 0.2221 0.8288 -0.0702 0.291 Uiso 1 1 calc R
C44 C 0.0371(11) 0.6813(6) -0.1129(4) 0.159(3) Uani 1 1 d .
H44A H 0.1366 0.6611 -0.0839 0.239 Uiso 1 1 calc R
H44B H 0.0582 0.6843 -0.1620 0.239 Uiso 1 1 calc R
H44C H -0.0527 0.6392 -0.1084 0.239 Uiso 1 1 calc R

loop_
_atom_site_aniso_label
_atom_site_aniso_U_11
_atom_site_aniso_U_22
_atom_site_aniso_U_33
_atom_site_aniso_U_23
_atom_site_aniso_U_13
_atom_site_aniso_U_12
O1 0.118(2) 0.088(3) 0.0461(18) 0.0044(18) -0.0037(17) -0.014(2)
O2 0.151(4) 0.095(3) 0.082(3) 0.002(2) 0.012(3) 0.008(3)
O3 0.0498(14) 0.0662(18) 0.0463(16) -0.0039(13) -0.0049(11) -0.0038(12)
O4 0.129(3) 0.130(4) 0.050(2) 0.014(2) 0.010(2) 0.037(3)
O5 0.142(3) 0.137(4) 0.080(3) 0.012(3) 0.018(3) -0.007(3)
O6 0.0464(13) 0.0700(19) 0.0506(16) 0.0055(14) -0.0067(11) 0.0048(12)
N1 0.0351(14) 0.0364(16) 0.0457(18) -0.0005(13) 0.0013(12) 0.0009(12)
N2 0.0435(15) 0.0383(19) 0.067(2) 0.0010(16) 0.0069(15) 0.0038(14)
N3 0.0550(17) 0.0352(18) 0.063(2) 0.0010(15) 0.0048(15) 0.0001(15)
N4 0.0701(19) 0.045(2) 0.057(2) -0.0117(16) -0.0002(17) 0.0012(16)
N5 0.075(2) 0.056(2) 0.051(2) -0.0092(18) 0.0036(17) -0.0069(18)
N6 0.0591(17) 0.060(2) 0.0378(18) 0.0003(16) 0.0022(14) -0.0087(16)
N7 0.0384(14) 0.0374(17) 0.0513(19) -0.0050(14) 0.0071(13) -0.0008(13)
N8 0.0424(16) 0.050(2) 0.074(2) -0.0051(17) 0.0142(15) -0.0103(14)
N9 0.0559(18) 0.045(2) 0.083(3) -0.0048(18) 0.0171(17) -0.0033(16)
N10 0.073(2) 0.050(2) 0.060(2) 0.0139(18) 0.0070(18) 0.0023(17)
N11 0.084(2) 0.065(2) 0.060(2) 0.020(2) 0.010(2) 0.018(2)
N12 0.0614(18) 0.084(3) 0.0381(19) 0.011(2) 0.0069(15) 0.020(2)
C1 0.0408(17) 0.0413(19) 0.038(2) 0.0011(16) 0.0028(15) -0.0050(16)
C2 0.0430(19) 0.056(3) 0.061(3) 0.002(2) 0.0017(18) 0.0028(18)
C3 0.042(2) 0.073(3) 0.064(3) 0.006(2) 0.0033(18) -0.005(2)
C4 0.054(2) 0.069(3) 0.055(3) 0.007(2) 0.0061(18) -0.024(2)
C5 0.064(2) 0.047(2) 0.049(2) 0.0022(19) 0.0035(19) -0.0092(19)
C6 0.0466(18) 0.040(2) 0.038(2) -0.0005(16) 0.0020(15) -0.0045(16)
C7 0.0441(17) 0.0308(19) 0.043(2) -0.0010(15) 0.0043(15) 0.0010(15)
C8 0.0446(17) 0.0336(19) 0.047(2) -0.0026(16) 0.0038(16) 0.0011(15)
C9 0.0518(19) 0.039(2) 0.048(2) -0.0036(17) 0.0058(17) -0.0060(17)
C10 0.059(2) 0.051(2) 0.063(3) 0.000(2) 0.015(2) -0.0069(19)
C11 0.077(3) 0.061(3) 0.054(3) 0.010(2) 0.023(2) -0.001(2)
C12 0.070(2) 0.055(3) 0.047(2) 0.003(2) -0.002(2) 0.002(2)
C13 0.0482(19) 0.042(2) 0.048(2) 0.0017(17) 0.0064(17) 0.0022(16)
C14 0.060(2) 0.079(3) 0.058(3) -0.010(2) -0.012(2) -0.002(2)
C15 0.0427(17) 0.040(2) 0.045(2) -0.0027(17) 0.0044(15) -0.0033(16)
C16 0.059(2) 0.042(2) 0.045(2) -0.0029(18) 0.0040(18) -0.0063(17)
C17 0.069(2) 0.094(4) 0.040(2) -0.001(2) -0.003(2) -0.021(2)
C18 0.089(3) 0.091(4) 0.066(4) 0.022(3) -0.002(3) -0.003(3)
C19 0.102(4) 0.117(5) 0.067(3) 0.035(3) 0.009(3) 0.001(4)
C20 0.205(7) 0.172(8) 0.121(6) 0.033(6) 0.080(6) 0.057(6)
C21 0.180(6) 0.194(8) 0.055(4) 0.010(4) -0.009(4) -0.031(6)
C22 0.158(6) 0.132(6) 0.152(7) 0.070(6) 0.012(5) -0.011(5)
C23 0.0390(17) 0.042(2) 0.045(2) 0.0021(17) 0.0057(15) 0.0016(15)
C24 0.0454(18) 0.041(2) 0.052(2) 0.0038(18) 0.0133(16) -0.0007(16)
C25 0.076(3) 0.043(2) 0.072(3) 0.006(2) 0.021(2) 0.013(2)
C26 0.060(2) 0.061(3) 0.077(3) 0.015(2) 0.012(2) 0.021(2)
C27 0.0381(19) 0.073(3) 0.075(3) -0.001(2) 0.0020(19) 0.008(2)
C28 0.0446(18) 0.053(2) 0.060(3) -0.006(2) 0.0038(17) 0.0005(18)
C29 0.0361(15) 0.039(2) 0.042(2) 0.0004(16) 0.0021(14) 0.0026(15)
C30 0.0452(17) 0.0322(18) 0.0382(19) -0.0004(15) 0.0068(15) 0.0015(15)
C31 0.0513(19) 0.039(2) 0.043(2) -0.0008(17) 0.0009(16) 0.0018(16)
C32 0.070(2) 0.056(2) 0.041(2) 0.0056(19) 0.0021(19) -0.002(2)
C33 0.074(3) 0.060(3) 0.049(2) 0.001(2) 0.018(2) 0.006(2)
C34 0.054(2) 0.054(2) 0.052(3) 0.003(2) 0.0171(19) 0.0142(18)
C35 0.0507(19) 0.041(2) 0.047(2) 0.0029(18) 0.0076(16) 0.0068(16)
C36 0.059(2) 0.073(3) 0.059(3) 0.010(2) -0.019(2) 0.001(2)
C37 0.0443(18) 0.046(2) 0.046(2) 0.0021(18) 0.0114(17) 0.0038(16)
C38 0.063(2) 0.057(3) 0.050(2) 0.000(2) 0.011(2) 0.005(2)
C39 0.087(3) 0.137(5) 0.038(3) 0.005(3) 0.005(2) 0.039(3)
C40 0.096(4) 0.119(6) 0.067(4) 0.003(4) -0.005(3) 0.005(4)
C41 0.126(4) 0.142(6) 0.045(3) -0.003(3) 0.013(3) -0.001(4)
C42 0.200(7) 0.263(12) 0.062(4) 0.006(6) -0.024(5) 0.055(7)
C43 0.293(11) 0.213(10) 0.089(5) -0.008(6) 0.079(6) -0.122(9)
C44 0.219(8) 0.166(8) 0.098(5) -0.047(5) 0.043(6) -0.021(7)

loop_
_atom_type_symbol
_atom_type_description
_atom_type_scat_dispersion_real
_atom_type_scat_dispersion_imag
_atom_type_scat_source
C C 0.0033 0.0016 'International Tables Vol C Tables 4.2.6.8 and 6.1.1.4'
H H 0.0000 0.0000 'International Tables Vol C Tables 4.2.6.8 and 6.1.1.4'
N N 0.0061 0.0033 'International Tables Vol C Tables 4.2.6.8 and 6.1.1.4'
O O 0.0106 0.0060 'International Tables Vol C Tables 4.2.6.8 and 6.1.1.4'

loop_
_geom_angle_atom_site_label_1
_geom_angle_atom_site_label_2
_geom_angle_atom_site_label_3
_geom_angle
C18 O1 C17 117.1(4)
C13 O3 C14 118.0(3)
C40 O4 C39 118.2(5)
C31 O6 C36 117.7(3)
N2 N1 C1 110.0(3)
N2 N1 C7 121.1(2)
C1 N1 C7 128.9(3)
N3 N2 N1 109.3(2)
N2 N3 C6 107.7(3)
N5 N4 C15 109.2(3)
N4 N5 N6 106.7(3)
N5 N6 C16 111.2(3)
N5 N6 C17 118.9(3)
C16 N6 C17 129.6(4)
C23 N7 N8 109.7(3)
C23 N7 C29 129.7(3)
N8 N7 C29 120.3(3)
N9 N8 N7 109.2(3)
N8 N9 C24 107.4(3)
N11 N10 C37 108.9(4)
N10 N11 N12 106.9(3)
C38 N12 N11 110.3(3)
C38 N12 C39 131.0(5)
N11 N12 C39 118.4(4)
N1 C1 C2 133.4(3)
N1 C1 C6 104.1(3)
C2 C1 C6 122.5(3)
C3 C2 C1 116.0(4)
C2 C3 C4 122.4(4)
C5 C4 C3 121.9(3)
C4 C5 C6 116.2(4)
N3 C6 C1 108.9(3)
N3 C6 C5 130.1(3)
C1 C6 C5 121.0(3)
N1 C7 C15 110.2(3)
N1 C7 C8 111.4(3)
C15 C7 C8 113.7(3)
C9 C8 C13 117.7(3)
C9 C8 C7 123.4(3)
C13 C8 C7 118.8(3)
C10 C9 C8 121.9(4)
C9 C10 C11 119.6(4)
C10 C11 C12 120.5(4)
C11 C12 C13 120.2(4)
O3 C13 C12 125.0(3)
O3 C13 C8 114.9(3)
C12 C13 C8 120.1(3)
N4 C15 C16 108.4(3)
N4 C15 C7 119.9(3)
C16 C15 C7 131.6(3)
N6 C16 C15 104.5(3)
O1 C17 N6 112.1(3)
O2 C18 O1 120.5(5)
O2 C18 C19 125.1(6)
O1 C18 C19 114.3(6)
C18 C19 C22 109.7(6)
C18 C19 C20 110.3(5)
C22 C19 C20 110.0(6)
C18 C19 C21 105.1(4)
C22 C19 C21 109.0(6)
C20 C19 C21 112.6(7)
N7 C23 C24 104.6(3)
N7 C23 C28 132.3(3)
C24 C23 C28 123.1(3)
N9 C24 C23 109.2(3)
N9 C24 C25 130.4(4)
C23 C24 C25 120.4(3)
C26 C25 C24 117.1(4)
C25 C26 C27 121.9(4)
C28 C27 C26 122.3(4)
C27 C28 C23 115.3(4)
N7 C29 C37 111.5(3)
N7 C29 C30 110.7(3)
C37 C29 C30 113.1(3)
C35 C30 C31 118.9(3)
C35 C30 C29 122.4(3)
C31 C30 C29 118.6(3)
O6 C31 C32 124.5(3)
O6 C31 C30 115.2(3)
C32 C31 C30 120.3(3)
C31 C32 C33 119.1(4)
C34 C33 C32 121.4(4)
C33 C34 C35 119.3(3)
C34 C35 C30 121.0(3)
C38 C37 N10 108.1(4)
C38 C37 C29 133.4(4)
N10 C37 C29 118.1(3)
N12 C38 C37 105.9(4)
O4 C39 N12 112.2(4)
O5 C40 O4 120.9(6)
O5 C40 C41 124.9(7)
O4 C40 C41 114.1(7)
C43 C41 C40 110.2(6)
C43 C41 C44 110.3(7)
C40 C41 C44 110.8(6)
C43 C41 C42 110.5(7)
C40 C41 C42 105.4(5)
C44 C41 C42 109.5(6)

loop_
_geom_bond_atom_site_label_1
_geom_bond_atom_site_label_2
_geom_bond_distance
O1 C18 1.340(7)
O1 C17 1.429(5)
O2 C18 1.224(7)
O3 C13 1.362(4)
O3 C14 1.432(4)
O4 C40 1.330(8)
O4 C39 1.424(5)
O5 C40 1.192(8)
O6 C31 1.366(4)
O6 C36 1.435(4)
N1 N2 1.360(4)
N1 C1 1.367(4)
N1 C7 1.461(4)
N2 N3 1.304(4)
N3 C6 1.384(4)
N4 N5 1.308(4)
N4 C15 1.360(5)
N5 N6 1.345(4)
N6 C16 1.346(5)
N6 C17 1.445(5)
N7 C23 1.358(4)
N7 N8 1.361(4)
N7 C29 1.470(4)
N8 N9 1.314(4)
N9 C24 1.375(4)
N10 N11 1.312(5)
N10 C37 1.360(5)
N11 N12 1.349(5)
N12 C38 1.337(5)
N12 C39 1.447(5)
C1 C2 1.387(5)
C1 C6 1.392(5)
C2 C3 1.365(5)
C3 C4 1.397(6)
C4 C5 1.379(5)
C5 C6 1.398(5)
C7 C15 1.508(5)
C7 C8 1.514(5)
C8 C9 1.394(4)
C8 C13 1.401(5)
C9 C10 1.363(5)
C10 C11 1.375(6)
C11 C12 1.376(5)
C12 C13 1.385(5)
C15 C16 1.362(5)
C18 C19 1.495(7)
C19 C22 1.507(10)
C19 C20 1.518(8)
C19 C21 1.551(7)
C23 C24 1.386(5)
C23 C28 1.394(5)
C24 C25 1.407(5)
C25 C26 1.362(5)
C26 C27 1.401(6)
C27 C28 1.384(5)
C29 C37 1.496(5)
C29 C30 1.516(5)
C30 C35 1.389(4)
C30 C31 1.396(5)
C31 C32 1.382(5)
C32 C33 1.390(5)
C33 C34 1.366(5)
C34 C35 1.378(5)
C37 C38 1.350(5)
C40 C41 1.510(8)
C41 C43 1.489(9)
C41 C44 1.525(10)
C41 C42 1.556(8)
